data_4348246
loop_
_publ_author_name
'Saha, Manideepa'
'Nasani, Rajendar'
'Das, Mriganka'
'Mobin, Shaikh M.'
'Pathak, Biswarup'
'Mukhopadhyay, Suman'

_publ_section_title
;
 The effect of remote substitution on the formation of preferential
 isomers of cobalt(iii)-tetrazolate complexes by microwave assisted
 cycloaddition
;
_journal_issue 8
_journal_name_full 'Inorg. Chem. Front.'
_journal_page_first 599
_journal_paper_doi 10.1039/C4QI00089G
_journal_volume 1
_journal_year 2014
_chemical_formula_sum 'C19 H24 Co N16 O4'
_chemical_formula_weight 599.47
_space_group_IT_number 14
_space_group_name_Hall '-P 2ybc'
_space_group_name_H-M_alt 'P 1 21/c 1'
_symmetry_cell_setting monoclinic
_symmetry_space_group_name_H-M 'P 1 21/c 1'
_atom_sites_solution_hydrogens geom
_atom_sites_solution_primary direct
_atom_sites_solution_secondary difmap
_audit_creation_method SHELXL-97
_cell_angle_alpha 90.00
_cell_angle_beta 91.001(3)
_cell_angle_gamma 90.00
_cell_formula_units_Z 8
_cell_length_a 18.5537(5)
_cell_length_b 20.4481(7)
_cell_length_c 14.4208(5)
_cell_measurement_reflns_used 5425
_cell_measurement_temperature 293(2)
_cell_measurement_theta_max 32.1731
_cell_measurement_theta_min 2.9899
_cell_volume 5470.2(3)
_computing_cell_refinement 'CrysAlis RED, Oxford Diffraction Ltd.,'
_computing_data_collection 'CrysAlis CCD, Oxford Diffraction Ltd.,'
_computing_data_reduction 'CrysAlis RED, Oxford Diffraction Ltd.,'
_computing_molecular_graphics Ortep3
_computing_publication_material Shelx97
_computing_structure_refinement 'SHELXL-97 (Sheldrick, 1997)'
_computing_structure_solution 'SHELXS-97 (Sheldrick, 1997)'
_diffrn_ambient_temperature 293(2)
_diffrn_detector_area_resol_mean 15.9948
_diffrn_measured_fraction_theta_full 0.998
_diffrn_measured_fraction_theta_max 0.998
_diffrn_measurement_device_type 'OXFORD DIFFRACTION SUPER NOVA'
_diffrn_measurement_method \w/q-scan
_diffrn_radiation_monochromator graphite
_diffrn_radiation_source 'Micro-Focus (Mo) X-ray Source'
_diffrn_radiation_type MoK\a
_diffrn_radiation_wavelength 0.71073
_diffrn_reflns_av_R_equivalents 0.0629
_diffrn_reflns_av_sigmaI/netI 0.0742
_diffrn_reflns_limit_h_max 22
_diffrn_reflns_limit_h_min -22
_diffrn_reflns_limit_k_max 24
_diffrn_reflns_limit_k_min -24
_diffrn_reflns_limit_l_max 17
_diffrn_reflns_limit_l_min -17
_diffrn_reflns_number 31738
_diffrn_reflns_theta_full 25.00
_diffrn_reflns_theta_max 25.00
_diffrn_reflns_theta_min 3.00
_exptl_absorpt_coefficient_mu 0.685
_exptl_absorpt_correction_T_max 0.8528
_exptl_absorpt_correction_T_min 0.8105
_exptl_absorpt_correction_type multi-scan
_exptl_absorpt_process_details
;
CrysAlis RED, Oxford Diffraction Ltd.,
Version 1.171.31.7 (release 18-10-2006 CrysAlis171 .NET)
(compiled Oct 18 2006,16:28:17)
Empirical absorption correction using spherical harmonics,
implemented in SCALE3 ABSPACK scaling algorithm.
;
_exptl_crystal_colour 'golden yellow'
_exptl_crystal_density_diffrn 1.456
_exptl_crystal_density_method 'not measured'
_exptl_crystal_description BLOCK
_exptl_crystal_F_000 2472
_exptl_crystal_size_max 0.32
_exptl_crystal_size_mid 0.28
_exptl_crystal_size_min 0.24
_refine_diff_density_max 0.729
_refine_diff_density_min -0.449
_refine_diff_density_rms 0.064
_refine_ls_extinction_method none
_refine_ls_goodness_of_fit_ref 1.026
_refine_ls_hydrogen_treatment riding
_refine_ls_matrix_type full
_refine_ls_number_parameters 721
_refine_ls_number_reflns 9616
_refine_ls_number_restraints 0
_refine_ls_restrained_S_all 1.026
_refine_ls_R_factor_all 0.1020
_refine_ls_R_factor_gt 0.0589
_refine_ls_shift/su_max 0.015
_refine_ls_shift/su_mean 0.001
_refine_ls_structure_factor_coef Fsqd
_refine_ls_weighting_details 'calc w=1/[\s^2^(Fo^2^)+(0.0682P)^2^+2.3552P] where P=(Fo^2^+2Fc^2^)/3'
_refine_ls_weighting_scheme calc
_refine_ls_wR_factor_gt 0.1390
_refine_ls_wR_factor_ref 0.1721
_reflns_number_gt 5964
_reflns_number_total 9616
_reflns_threshold_expression >2sigma(I)
_cod_data_source_file c4qi00089g2.cif
_cod_data_source_block sm025
_cod_depositor_comments
;
The following automatic conversions were performed:

data item '_symmetry_cell_setting' value 'Monoclinic' was changed to
'monoclinic' in accordance with the
/home/saulius/struct/COD-crude-data/automatic-downloads/DataCite-retrospective/RSC/depositions/lib/dictionaries/cif_core.dic
dictionary named 'cif_core.dic' version 2.4.2 last updated on
2011-04-26.

Automatic conversion script
Id: cif_fix_values 6909 2019-04-08 15:41:33Z antanas 

2020-06-09
Z value and formula fixed to values more according to usual
chemical conventions.                 miguel
;
_cod_original_formula_sum 'C38 H48 Co2 N32 O8'
_cod_original_formula_weight 1198.94
_cod_original_formula_units_Z 4
_cod_original_sg_symbol_H-M 'P 21/c'
_cod_database_code 4348246

loop_
_symmetry_equiv_pos_as_xyz
'x, y, z'
'-x, y+1/2, -z+1/2'
'-x, -y, -z'
'x, -y-1/2, z-1/2'

loop_
_atom_site_label
_atom_site_type_symbol
_atom_site_fract_x
_atom_site_fract_y
_atom_site_fract_z
_atom_site_U_iso_or_equiv
_atom_site_adp_type
_atom_site_occupancy
_atom_site_symmetry_multiplicity
_atom_site_calc_flag
_atom_site_refinement_flags
Co1 Co 0.63556(3) 0.12440(3) 0.60355(4) 0.0463(2) Uani 1 1 d .
Co2 Co 0.13319(3) 0.14799(3) 0.55415(4) 0.04402(19) Uani 1 1 d .
N1 N 0.56801(18) 0.07348(18) 0.6769(3) 0.0529(10) Uani 1 1 d .
H1A H 0.5735 0.0839 0.7373 0.063 Uiso 1 1 calc R
H1B H 0.5225 0.0833 0.6592 0.063 Uiso 1 1 calc R
N2 N 0.68638(18) 0.04141(17) 0.5870(2) 0.0485(9) Uani 1 1 d .
H2A H 0.6779 0.0260 0.5294 0.058 Uiso 1 1 calc R
H2B H 0.7342 0.0476 0.5943 0.058 Uiso 1 1 calc R
N3 N 0.58102(19) 0.11273(18) 0.4873(3) 0.0530(10) Uani 1 1 d .
H3A H 0.5668 0.0708 0.4817 0.064 Uiso 1 1 calc R
H3B H 0.5415 0.1382 0.4872 0.064 Uiso 1 1 calc R
N4 N 0.70398(18) 0.17306(18) 0.5289(2) 0.0521(9) Uani 1 1 d .
H4A H 0.7169 0.2101 0.5586 0.063 Uiso 1 1 calc R
H4B H 0.7439 0.1489 0.5207 0.063 Uiso 1 1 calc R
N5 N 0.69613(18) 0.13930(18) 0.7094(3) 0.0499(9) Uani 1 1 d .
N6 N 0.7667(2) 0.1275(2) 0.7055(3) 0.0561(10) Uani 1 1 d .
N7 N 0.6778(2) 0.1667(2) 0.7873(3) 0.0726(13) Uani 1 1 d .
N8 N 0.7379(2) 0.1733(2) 0.8396(3) 0.0763(13) Uani 1 1 d .
N9 N 0.9889(2) 0.1194(2) 0.7842(3) 0.0766(13) Uani 1 1 d .
N10 N 0.58155(18) 0.20191(18) 0.6264(3) 0.0514(9) Uani 1 1 d .
N11 N 0.6066(2) 0.2616(2) 0.6352(4) 0.0866(16) Uani 1 1 d .
N12 N 0.5507(2) 0.3012(2) 0.6500(4) 0.0852(15) Uani 1 1 d .
N13 N 0.50976(18) 0.20040(18) 0.6343(2) 0.0487(9) Uani 1 1 d .
N14 N 0.2946(2) 0.2586(2) 0.6836(3) 0.0629(11) Uani 1 1 d .
N15 N 0.08134(19) 0.07993(18) 0.6203(2) 0.0501(9) Uani 1 1 d .
H15A H 0.0437 0.0976 0.6498 0.060 Uiso 1 1 calc R
H15B H 0.0642 0.0500 0.5798 0.060 Uiso 1 1 calc R
N16 N 0.20544(18) 0.13995(18) 0.6536(2) 0.0498(9) Uani 1 1 d .
H16A H 0.2449 0.1200 0.6319 0.060 Uiso 1 1 calc R
H16B H 0.2183 0.1800 0.6737 0.060 Uiso 1 1 calc R
N17 N 0.18134(18) 0.08288(18) 0.4780(2) 0.0470(9) Uani 1 1 d .
H17A H 0.2293 0.0897 0.4800 0.056 Uiso 1 1 calc R
H17B H 0.1727 0.0426 0.5003 0.056 Uiso 1 1 calc R
N18 N 0.06228(18) 0.15194(18) 0.4520(2) 0.0487(9) Uani 1 1 d .
H18A H 0.0176 0.1488 0.4748 0.058 Uiso 1 1 calc R
H18B H 0.0659 0.1907 0.4228 0.058 Uiso 1 1 calc R
N19 N 0.19111(18) 0.21215(18) 0.4950(3) 0.0492(9) Uani 1 1 d .
N20 N 0.26110(19) 0.20017(19) 0.4807(3) 0.0544(10) Uani 1 1 d .
N21 N 0.1722(2) 0.2703(2) 0.4655(3) 0.0678(12) Uani 1 1 d .
N22 N 0.2312(2) 0.2991(2) 0.4317(3) 0.0704(12) Uani 1 1 d .
N23 N 0.4801(2) 0.2237(2) 0.4113(3) 0.0699(12) Uani 1 1 d .
N24 N 0.08084(18) 0.21273(18) 0.6228(2) 0.0478(9) Uani 1 1 d .
N25 N 0.01041(18) 0.22084(19) 0.6096(2) 0.0487(9) Uani 1 1 d .
N26 N 0.1056(2) 0.2497(2) 0.6912(3) 0.0721(13) Uani 1 1 d .
N27 N 0.0494(2) 0.2835(2) 0.7236(3) 0.0712(13) Uani 1 1 d .
N28 N -0.2062(2) 0.2768(2) 0.6342(3) 0.0606(11) Uani 1 1 d .
C1 C 0.5807(3) 0.0020(2) 0.6644(4) 0.0632(13) Uani 1 1 d .
H1C H 0.5560 -0.0137 0.6089 0.076 Uiso 1 1 calc R
H1D H 0.5632 -0.0222 0.7173 0.076 Uiso 1 1 calc R
C2 C 0.6611(2) -0.0063(2) 0.6560(4) 0.0610(13) Uani 1 1 d .
H2C H 0.6849 0.0014 0.7155 0.073 Uiso 1 1 calc R
H2D H 0.6723 -0.0504 0.6361 0.073 Uiso 1 1 calc R
C3 C 0.6272(3) 0.1305(3) 0.4088(3) 0.0658(14) Uani 1 1 d .
H3C H 0.5977 0.1411 0.3546 0.079 Uiso 1 1 calc R
H3D H 0.6586 0.0944 0.3934 0.079 Uiso 1 1 calc R
C4 C 0.6712(3) 0.1892(3) 0.4387(4) 0.0667(14) Uani 1 1 d .
H4C H 0.7083 0.1983 0.3939 0.080 Uiso 1 1 calc R
H4D H 0.6407 0.2275 0.4439 0.080 Uiso 1 1 calc R
C5 C 0.7903(3) 0.1492(2) 0.7879(3) 0.0548(12) Uani 1 1 d .
C6 C 0.8665(3) 0.1492(3) 0.8170(3) 0.0561(12) Uani 1 1 d .
C7 C 0.8887(3) 0.1802(3) 0.8967(4) 0.0776(17) Uani 1 1 d .
H7 H 0.8555 0.2002 0.9350 0.093 Uiso 1 1 calc R
C8 C 0.9617(3) 0.1810(3) 0.9192(4) 0.089(2) Uani 1 1 d .
H8 H 0.9783 0.2023 0.9725 0.107 Uiso 1 1 calc R
C9 C 1.0089(3) 0.1505(3) 0.8624(4) 0.0858(19) Uani 1 1 d .
H9 H 1.0576 0.1512 0.8787 0.103 Uiso 1 1 calc R
C10 C 0.9181(3) 0.1193(3) 0.7640(4) 0.0652(14) Uani 1 1 d .
H10 H 0.9028 0.0976 0.7106 0.078 Uiso 1 1 calc R
C11 C 0.4927(2) 0.2629(2) 0.6487(3) 0.0512(11) Uani 1 1 d .
C12 C 0.4185(2) 0.2856(2) 0.6615(3) 0.0500(11) Uani 1 1 d .
C13 C 0.4019(3) 0.3511(3) 0.6608(4) 0.0698(15) Uani 1 1 d .
H13 H 0.4377 0.3825 0.6539 0.084 Uiso 1 1 calc R
C14 C 0.3305(3) 0.3691(3) 0.6706(4) 0.0776(17) Uani 1 1 d .
H14 H 0.3172 0.4130 0.6688 0.093 Uiso 1 1 calc R
C15 C 0.2796(3) 0.3214(3) 0.6830(4) 0.0713(15) Uani 1 1 d .
H15 H 0.2320 0.3342 0.6914 0.086 Uiso 1 1 calc R
C16 C 0.3631(2) 0.2420(2) 0.6722(3) 0.0539(12) Uani 1 1 d .
H16 H 0.3743 0.1976 0.6713 0.065 Uiso 1 1 calc R
C17 C 0.1304(3) 0.0480(2) 0.6883(3) 0.0626(13) Uani 1 1 d .
H17C H 0.1604 0.0160 0.6579 0.075 Uiso 1 1 calc R
H17D H 0.1031 0.0261 0.7359 0.075 Uiso 1 1 calc R
C18 C 0.1765(3) 0.1020(3) 0.7307(3) 0.0631(13) Uani 1 1 d .
H18C H 0.1476 0.1298 0.7700 0.076 Uiso 1 1 calc R
H18D H 0.2155 0.0835 0.7679 0.076 Uiso 1 1 calc R
C19 C 0.1543(2) 0.0876(3) 0.3807(3) 0.0573(13) Uani 1 1 d .
H19A H 0.1646 0.0476 0.3473 0.069 Uiso 1 1 calc R
H19B H 0.1772 0.1238 0.3492 0.069 Uiso 1 1 calc R
C20 C 0.0741(2) 0.0985(3) 0.3851(3) 0.0569(12) Uani 1 1 d .
H20A H 0.0549 0.1104 0.3244 0.068 Uiso 1 1 calc R
H20B H 0.0502 0.0589 0.4054 0.068 Uiso 1 1 calc R
C21 C 0.2842(2) 0.2551(2) 0.4425(3) 0.0508(11) Uani 1 1 d .
C22 C 0.3598(2) 0.2662(3) 0.4178(3) 0.0550(12) Uani 1 1 d .
C23 C 0.3828(3) 0.3246(3) 0.3825(4) 0.0755(16) Uani 1 1 d .
H23 H 0.3503 0.3585 0.3716 0.091 Uiso 1 1 calc R
C24 C 0.4551(3) 0.3324(3) 0.3634(4) 0.0781(17) Uani 1 1 d .
H24 H 0.4722 0.3719 0.3409 0.094 Uiso 1 1 calc R
C25 C 0.5002(3) 0.2816(3) 0.3779(4) 0.0757(17) Uani 1 1 d .
H25 H 0.5485 0.2874 0.3637 0.091 Uiso 1 1 calc R
C26 C 0.4110(3) 0.2175(3) 0.4310(3) 0.0638(14) Uani 1 1 d .
H26 H 0.3958 0.1779 0.4554 0.077 Uiso 1 1 calc R
C27 C -0.0078(2) 0.2647(2) 0.6723(3) 0.0490(11) Uani 1 1 d .
C28 C -0.0819(2) 0.2875(2) 0.6833(3) 0.0503(11) Uani 1 1 d .
C29 C -0.1017(3) 0.3326(3) 0.7481(4) 0.0754(16) Uani 1 1 d .
H29 H -0.0672 0.3521 0.7867 0.090 Uiso 1 1 calc R
C30 C -0.1739(3) 0.3489(3) 0.7555(4) 0.0817(18) Uani 1 1 d .
H30 H -0.1885 0.3793 0.7995 0.098 Uiso 1 1 calc R
C31 C -0.2229(3) 0.3204(3) 0.6985(4) 0.0665(14) Uani 1 1 d .
H31 H -0.2711 0.3319 0.7045 0.080 Uiso 1 1 calc R
C32 C -0.1366(2) 0.2609(2) 0.6284(3) 0.0531(12) Uani 1 1 d .
H32 H -0.1240 0.2299 0.5845 0.064 Uiso 1 1 calc R
N111 N 0.3759(2) 0.0488(2) 0.6157(4) 0.0672(12) Uani 1 1 d .
N222 N 0.8810(2) 0.0843(2) 0.4860(3) 0.0537(10) Uani 1 1 d .
O007 O 0.8925(2) 0.14270(19) 0.4734(3) 0.0794(11) Uani 1 1 d .
O011 O 0.31401(19) 0.0401(2) 0.5836(3) 0.0857(12) Uani 1 1 d .
O111 O 0.4286(2) 0.0325(2) 0.5676(3) 0.0969(14) Uani 1 1 d .
O222 O 0.3853(2) 0.0735(2) 0.6920(3) 0.1038(15) Uani 1 1 d .
O555 O 0.81762(17) 0.06285(17) 0.4836(2) 0.0678(10) Uani 1 1 d .
O666 O 0.93210(19) 0.04581(18) 0.4999(3) 0.0848(12) Uani 1 1 d .
N333 N 0.6182(5) 0.4587(4) 0.5266(5) 0.140(3) Uani 1 1 d .
O888 O 0.5849(4) 0.4727(3) 0.3783(4) 0.164(3) Uani 1 1 d .
O777 O 0.1974(5) 0.0149(5) 0.1692(10) 0.274(5) Uani 1 1 d .
N444 N 0.1353(16) 0.0264(10) 0.0393(15) 0.359(15) Uani 1 1 d .
C333 C 0.147(3) 0.034(3) 0.082(2) 0.65(5) Uani 1 1 d .
C111 C 0.073(3) 0.0664(16) 0.107(2) 0.65(4) Uani 1 1 d .
C555 C 0.6183(10) 0.4632(8) 0.6263(8) 0.277(9) Uani 1 1 d .
C666 C 0.5970(10) 0.4746(15) 0.4583(15) 0.41(2) Uani 1 1 d .
C444 C 0.6527(12) 0.3975(9) 0.5099(16) 0.350(13) Uani 1 1 d .
C222 C 0.1374(19) 0.0019(16) -0.0476(12) 0.50(2) Uani 1 1 d .

loop_
_atom_site_aniso_label
_atom_site_aniso_U_11
_atom_site_aniso_U_22
_atom_site_aniso_U_33
_atom_site_aniso_U_23
_atom_site_aniso_U_13
_atom_site_aniso_U_12
Co1 0.0273(3) 0.0497(4) 0.0620(4) -0.0072(3) 0.0035(3) 0.0006(2)
Co2 0.0273(3) 0.0478(4) 0.0572(4) -0.0010(3) 0.0068(3) 0.0009(2)
N1 0.031(2) 0.062(3) 0.066(2) -0.005(2) 0.0036(18) 0.0021(17)
N2 0.035(2) 0.050(2) 0.061(2) -0.0104(19) 0.0002(18) 0.0009(16)
N3 0.038(2) 0.048(2) 0.073(3) -0.006(2) -0.002(2) 0.0004(17)
N4 0.036(2) 0.053(2) 0.067(2) -0.007(2) 0.0060(19) 0.0028(17)
N5 0.029(2) 0.057(3) 0.063(2) -0.0101(19) 0.0022(19) 0.0044(16)
N6 0.036(2) 0.071(3) 0.061(2) -0.013(2) -0.0001(19) 0.0027(18)
N7 0.046(3) 0.098(4) 0.074(3) -0.020(3) 0.005(2) 0.007(2)
N8 0.054(3) 0.103(4) 0.072(3) -0.024(3) 0.005(2) 0.009(3)
N9 0.046(3) 0.116(4) 0.068(3) -0.003(3) 0.000(2) 0.000(2)
N10 0.027(2) 0.053(2) 0.074(2) -0.010(2) 0.0044(18) -0.0010(16)
N11 0.040(3) 0.057(3) 0.164(5) -0.021(3) 0.012(3) -0.002(2)
N12 0.042(3) 0.050(3) 0.164(5) -0.019(3) 0.014(3) -0.001(2)
N13 0.029(2) 0.055(2) 0.062(2) -0.0066(19) 0.0026(18) 0.0044(16)
N14 0.037(2) 0.075(3) 0.076(3) -0.012(2) 0.004(2) 0.005(2)
N15 0.042(2) 0.052(2) 0.057(2) -0.0027(18) 0.0123(18) -0.0050(17)
N16 0.033(2) 0.053(2) 0.063(2) -0.0042(19) 0.0043(18) 0.0025(16)
N17 0.034(2) 0.051(2) 0.056(2) -0.0022(18) 0.0090(17) 0.0018(16)
N18 0.033(2) 0.055(2) 0.059(2) 0.0058(19) 0.0044(18) -0.0015(16)
N19 0.028(2) 0.055(3) 0.064(2) 0.0033(19) 0.0034(18) 0.0014(16)
N20 0.034(2) 0.063(3) 0.066(2) 0.007(2) 0.0078(19) -0.0017(18)
N21 0.041(2) 0.063(3) 0.099(3) 0.019(2) 0.005(2) 0.008(2)
N22 0.043(2) 0.068(3) 0.101(3) 0.024(3) 0.010(2) -0.001(2)
N23 0.040(2) 0.096(4) 0.074(3) 0.016(3) 0.006(2) 0.001(2)
N24 0.031(2) 0.054(2) 0.059(2) -0.0056(19) 0.0005(18) -0.0029(16)
N25 0.030(2) 0.061(3) 0.055(2) -0.0052(19) 0.0025(17) 0.0036(17)
N26 0.035(2) 0.079(3) 0.103(3) -0.031(3) 0.001(2) 0.002(2)
N27 0.035(2) 0.077(3) 0.101(3) -0.037(3) -0.001(2) 0.003(2)
N28 0.039(2) 0.071(3) 0.071(3) -0.012(2) 0.001(2) 0.003(2)
C1 0.046(3) 0.060(3) 0.084(4) 0.001(3) 0.009(3) -0.003(2)
C2 0.049(3) 0.054(3) 0.080(3) -0.001(3) 0.003(3) 0.002(2)
C3 0.056(3) 0.079(4) 0.062(3) -0.001(3) -0.003(3) 0.001(3)
C4 0.053(3) 0.070(4) 0.077(3) 0.007(3) 0.008(3) 0.000(3)
C5 0.045(3) 0.060(3) 0.059(3) -0.007(2) 0.004(2) 0.002(2)
C6 0.045(3) 0.074(4) 0.050(3) -0.003(2) 0.004(2) -0.005(2)
C7 0.054(4) 0.114(5) 0.065(3) -0.020(3) 0.002(3) -0.003(3)
C8 0.062(4) 0.137(6) 0.069(4) -0.028(4) 0.001(3) -0.012(4)
C9 0.052(4) 0.139(6) 0.066(4) -0.002(4) -0.011(3) -0.010(4)
C10 0.042(3) 0.088(4) 0.065(3) -0.008(3) -0.002(3) 0.002(3)
C11 0.038(3) 0.052(3) 0.064(3) -0.008(2) 0.002(2) 0.001(2)
C12 0.037(3) 0.052(3) 0.061(3) -0.009(2) 0.002(2) 0.006(2)
C13 0.049(3) 0.057(3) 0.103(4) -0.014(3) 0.002(3) 0.006(2)
C14 0.059(4) 0.057(4) 0.117(5) -0.026(3) -0.001(3) 0.020(3)
C15 0.042(3) 0.084(4) 0.087(4) -0.018(3) 0.000(3) 0.018(3)
C16 0.037(3) 0.058(3) 0.067(3) -0.008(2) 0.004(2) 0.006(2)
C17 0.064(3) 0.064(3) 0.060(3) 0.012(3) 0.009(3) 0.000(3)
C18 0.061(3) 0.074(4) 0.054(3) 0.001(3) -0.001(3) 0.003(3)
C19 0.053(3) 0.068(3) 0.051(3) -0.001(2) 0.011(2) 0.006(2)
C20 0.053(3) 0.067(3) 0.050(3) -0.002(2) -0.001(2) 0.004(2)
C21 0.039(3) 0.058(3) 0.056(3) 0.008(2) 0.003(2) -0.006(2)
C22 0.041(3) 0.078(4) 0.046(2) 0.007(2) -0.001(2) -0.009(2)
C23 0.050(3) 0.089(4) 0.088(4) 0.029(3) 0.004(3) -0.009(3)
C24 0.052(3) 0.092(5) 0.090(4) 0.035(3) 0.009(3) -0.014(3)
C25 0.045(3) 0.110(5) 0.072(4) 0.022(3) 0.006(3) -0.011(3)
C26 0.045(3) 0.077(4) 0.071(3) 0.013(3) 0.012(3) -0.003(3)
C27 0.034(3) 0.054(3) 0.059(3) -0.007(2) 0.006(2) 0.000(2)
C28 0.037(3) 0.057(3) 0.057(3) -0.008(2) 0.008(2) 0.004(2)
C29 0.040(3) 0.100(5) 0.086(4) -0.036(3) 0.005(3) 0.000(3)
C30 0.049(3) 0.098(5) 0.099(4) -0.048(4) 0.006(3) 0.013(3)
C31 0.040(3) 0.084(4) 0.076(3) -0.020(3) 0.007(3) 0.009(3)
C32 0.037(3) 0.060(3) 0.063(3) -0.007(2) 0.006(2) 0.006(2)
N111 0.054(3) 0.052(3) 0.094(3) -0.017(2) -0.010(3) 0.006(2)
N222 0.043(2) 0.059(3) 0.059(2) -0.009(2) 0.004(2) -0.003(2)
O007 0.084(3) 0.056(3) 0.098(3) -0.002(2) 0.000(2) -0.0129(19)
O011 0.043(2) 0.101(3) 0.112(3) -0.038(2) -0.022(2) 0.017(2)
O111 0.048(2) 0.099(3) 0.144(4) -0.050(3) 0.001(2) 0.003(2)
O222 0.120(4) 0.109(4) 0.082(3) -0.032(3) -0.018(3) -0.011(3)
O555 0.0374(19) 0.069(2) 0.098(3) -0.0039(19) 0.0129(18) -0.0072(16)
O666 0.047(2) 0.068(3) 0.139(3) -0.003(2) -0.006(2) 0.0115(19)
N333 0.201(9) 0.116(6) 0.103(5) 0.018(4) -0.006(5) 0.007(5)
O888 0.219(8) 0.169(6) 0.104(4) 0.012(4) -0.009(5) -0.018(5)
O777 0.220(9) 0.175(8) 0.425(17) 0.069(10) -0.008(10) -0.041(7)
N444 0.61(4) 0.28(2) 0.187(17) 0.022(14) -0.11(2) -0.02(2)
C333 0.78(8) 0.98(10) 0.18(2) 0.04(3) -0.04(3) -0.75(8)
C111 1.04(8) 0.42(4) 0.47(4) -0.23(3) -0.15(5) 0.50(5)
C555 0.45(2) 0.274(18) 0.112(8) -0.009(9) -0.016(11) -0.116(16)
C666 0.256(19) 0.70(5) 0.268(19) 0.31(3) -0.091(17) -0.19(2)
C444 0.43(3) 0.193(17) 0.43(3) 0.059(18) 0.23(2) 0.080(18)
C222 0.82(6) 0.58(4) 0.107(10) 0.006(19) 0.00(2) 0.13(4)

loop_
_atom_type_symbol
_atom_type_description
_atom_type_scat_dispersion_real
_atom_type_scat_dispersion_imag
_atom_type_scat_source
C C 0.0033 0.0016 'International Tables Vol C Tables 4.2.6.8 and 6.1.1.4'
H H 0.0000 0.0000 'International Tables Vol C Tables 4.2.6.8 and 6.1.1.4'
N N 0.0061 0.0033 'International Tables Vol C Tables 4.2.6.8 and 6.1.1.4'
O O 0.0106 0.0060 'International Tables Vol C Tables 4.2.6.8 and 6.1.1.4'
Co Co 0.3494 0.9721 'International Tables Vol C Tables 4.2.6.8 and 6.1.1.4'

loop_
_geom_angle_atom_site_label_1
_geom_angle_atom_site_label_2
_geom_angle_atom_site_label_3
_geom_angle
N5 Co1 N10 91.90(16)
N5 Co1 N4 88.87(16)
N10 Co1 N4 91.17(16)
N5 Co1 N1 91.51(16)
N10 Co1 N1 90.31(16)
N4 Co1 N1 178.46(16)
N5 Co1 N3 174.28(16)
N10 Co1 N3 89.08(15)
N4 Co1 N3 85.48(15)
N1 Co1 N3 94.13(15)
N5 Co1 N2 87.56(15)
N10 Co1 N2 175.61(16)
N4 Co1 N2 93.18(15)
N1 Co1 N2 85.35(15)
N3 Co1 N2 91.88(15)
N19 Co2 N24 92.88(15)
N19 Co2 N15 175.11(15)
N24 Co2 N15 88.94(15)
N19 Co2 N16 90.08(15)
N24 Co2 N16 91.51(15)
N15 Co2 N16 85.34(15)
N19 Co2 N17 87.17(15)
N24 Co2 N17 176.16(15)
N15 Co2 N17 91.32(15)
N16 Co2 N17 92.33(15)
N19 Co2 N18 90.66(15)
N24 Co2 N18 91.16(15)
N15 Co2 N18 93.84(15)
N16 Co2 N18 177.19(15)
N17 Co2 N18 85.00(14)
C1 N1 Co1 110.7(3)
C1 N1 H1A 109.5
Co1 N1 H1A 109.5
C1 N1 H1B 109.5
Co1 N1 H1B 109.5
H1A N1 H1B 108.1
C2 N2 Co1 109.4(3)
C2 N2 H2A 109.8
Co1 N2 H2A 109.8
C2 N2 H2B 109.8
Co1 N2 H2B 109.8
H2A N2 H2B 108.2
C3 N3 Co1 109.2(3)
C3 N3 H3A 109.8
Co1 N3 H3A 109.8
C3 N3 H3B 109.8
Co1 N3 H3B 109.8
H3A N3 H3B 108.3
C4 N4 Co1 110.0(3)
C4 N4 H4A 109.7
Co1 N4 H4A 109.7
C4 N4 H4B 109.7
Co1 N4 H4B 109.7
H4A N4 H4B 108.2
N7 N5 N6 112.6(4)
N7 N5 Co1 126.9(3)
N6 N5 Co1 120.3(3)
N5 N6 C5 102.2(4)
N5 N7 N8 107.6(4)
C5 N8 N7 104.8(4)
C9 N9 C10 116.0(5)
N11 N10 N13 111.4(4)
N11 N10 Co1 127.1(3)
N13 N10 Co1 121.5(3)
N10 N11 N12 107.8(4)
C11 N12 N11 105.7(4)
C11 N13 N10 103.3(3)
C15 N14 C16 116.8(4)
C17 N15 Co2 109.6(3)
C17 N15 H15A 109.7
Co2 N15 H15A 109.7
C17 N15 H15B 109.7
Co2 N15 H15B 109.7
H15A N15 H15B 108.2
C18 N16 Co2 110.2(3)
C18 N16 H16A 109.6
Co2 N16 H16A 109.6
C18 N16 H16B 109.6
Co2 N16 H16B 109.6
H16A N16 H16B 108.1
C19 N17 Co2 109.7(3)
C19 N17 H17A 109.7
Co2 N17 H17A 109.7
C19 N17 H17B 109.7
Co2 N17 H17B 109.7
H17A N17 H17B 108.2
C20 N18 Co2 110.8(3)
C20 N18 H18A 109.5
Co2 N18 H18A 109.5
C20 N18 H18B 109.5
Co2 N18 H18B 109.5
H18A N18 H18B 108.1
N21 N19 N20 111.8(4)
N21 N19 Co2 128.4(3)
N20 N19 Co2 119.9(3)
C21 N20 N19 103.3(4)
N19 N21 N22 107.5(4)
C21 N22 N21 105.4(4)
C26 N23 C25 116.2(5)
N26 N24 N25 111.4(3)
N26 N24 Co2 127.3(3)
N25 N24 Co2 121.1(3)
C27 N25 N24 104.4(3)
N24 N26 N27 107.1(4)
C27 N27 N26 105.8(4)
C31 N28 C32 116.3(4)
N1 C1 C2 106.1(4)
N1 C1 H1C 110.5
C2 C1 H1C 110.5
N1 C1 H1D 110.5
C2 C1 H1D 110.5
H1C C1 H1D 108.7
N2 C2 C1 107.8(4)
N2 C2 H2C 110.1
C1 C2 H2C 110.1
N2 C2 H2D 110.1
C1 C2 H2D 110.1
H2C C2 H2D 108.5
N3 C3 C4 107.2(4)
N3 C3 H3C 110.3
C4 C3 H3C 110.3
N3 C3 H3D 110.3
C4 C3 H3D 110.3
H3C C3 H3D 108.5
N4 C4 C3 106.8(4)
N4 C4 H4C 110.4
C3 C4 H4C 110.4
N4 C4 H4D 110.4
C3 C4 H4D 110.4
H4C C4 H4D 108.6
N8 C5 N6 112.9(4)
N8 C5 C6 123.3(4)
N6 C5 C6 123.7(4)
C7 C6 C10 118.0(5)
C7 C6 C5 120.9(5)
C10 C6 C5 121.1(4)
C6 C7 C8 118.7(5)
C6 C7 H7 120.7
C8 C7 H7 120.7
C9 C8 C7 119.2(5)
C9 C8 H8 120.4
C7 C8 H8 120.4
N9 C9 C8 123.6(5)
N9 C9 H9 118.2
C8 C9 H9 118.2
N9 C10 C6 124.5(5)
N9 C10 H10 117.7
C6 C10 H10 117.7
N12 C11 N13 111.8(4)
N12 C11 C12 124.9(4)
N13 C11 C12 123.2(4)
C16 C12 C13 117.8(4)
C16 C12 C11 121.0(4)
C13 C12 C11 121.2(4)
C12 C13 C14 118.2(5)
C12 C13 H13 120.9
C14 C13 H13 120.9
C15 C14 C13 119.1(5)
C15 C14 H14 120.4
C13 C14 H14 120.4
N14 C15 C14 123.4(5)
N14 C15 H15 118.3
C14 C15 H15 118.3
N14 C16 C12 124.6(5)
N14 C16 H16 117.7
C12 C16 H16 117.7
N15 C17 C18 106.4(4)
N15 C17 H17C 110.4
C18 C17 H17C 110.4
N15 C17 H17D 110.4
C18 C17 H17D 110.4
H17C C17 H17D 108.6
N16 C18 C17 106.9(4)
N16 C18 H18C 110.3
C17 C18 H18C 110.3
N16 C18 H18D 110.3
C17 C18 H18D 110.3
H18C C18 H18D 108.6
N17 C19 C20 106.7(3)
N17 C19 H19A 110.4
C20 C19 H19A 110.4
N17 C19 H19B 110.4
C20 C19 H19B 110.4
H19A C19 H19B 108.6
N18 C20 C19 107.2(4)
N18 C20 H20A 110.3
C19 C20 H20A 110.3
N18 C20 H20B 110.3
C19 C20 H20B 110.3
H20A C20 H20B 108.5
N20 C21 N22 112.0(4)
N20 C21 C22 123.3(4)
N22 C21 C22 124.7(4)
C23 C22 C26 117.3(5)
C23 C22 C21 122.0(5)
C26 C22 C21 120.7(5)
C22 C23 C24 118.9(5)
C22 C23 H23 120.5
C24 C23 H23 120.5
C25 C24 C23 118.9(6)
C25 C24 H24 120.6
C23 C24 H24 120.6
N23 C25 C24 124.2(5)
N23 C25 H25 117.9
C24 C25 H25 117.9
N23 C26 C22 124.4(5)
N23 C26 H26 117.8
C22 C26 H26 117.8
N25 C27 N27 111.3(4)
N25 C27 C28 122.9(4)
N27 C27 C28 125.9(4)
C29 C28 C32 116.8(4)
C29 C28 C27 123.6(4)
C32 C28 C27 119.6(4)
C28 C29 C30 119.1(5)
C28 C29 H29 120.5
C30 C29 H29 120.5
C31 C30 C29 119.4(5)
C31 C30 H30 120.3
C29 C30 H30 120.3
N28 C31 C30 123.7(5)
N28 C31 H31 118.1
C30 C31 H31 118.1
N28 C32 C28 124.7(4)
N28 C32 H32 117.7
C28 C32 H32 117.7
O222 N111 O011 120.8(5)
O222 N111 O111 120.5(5)
O011 N111 O111 118.7(5)
O007 N222 O666 120.4(4)
O007 N222 O555 120.1(4)
O666 N222 O555 119.5(4)
C666 N333 C444 105.1(19)
C666 N333 C555 150(2)
C444 N333 C555 103.4(13)
C333 N444 C222 158(8)
C333 N444 C111 66(7)
C222 N444 C111 137(3)
N444 C333 O777 148(9)
N444 C333 C111 92(7)
O777 C333 C111 115(3)
N444 C333 C222 15(5)
O777 C333 C222 135(4)
C111 C333 C222 107(3)
C333 C111 N444 22.8(13)
N333 C666 O888 158(3)
N333 C666 C444 43.0(12)
O888 C666 C444 115(3)
N333 C444 C666 31.8(9)
N444 C222 C333 7(3)

loop_
_geom_bond_atom_site_label_1
_geom_bond_atom_site_label_2
_geom_bond_distance
Co1 N5 1.904(4)
Co1 N10 1.907(4)
Co1 N4 1.952(4)
Co1 N1 1.955(4)
Co1 N3 1.958(4)
Co1 N2 1.958(3)
Co2 N19 1.907(4)
Co2 N24 1.926(4)
Co2 N15 1.951(3)
Co2 N16 1.953(3)
Co2 N17 1.952(3)
Co2 N18 1.960(3)
N1 C1 1.491(6)
N1 H1A 0.9000
N1 H1B 0.9000
N2 C2 1.475(6)
N2 H2A 0.9000
N2 H2B 0.9000
N3 C3 1.476(6)
N3 H3A 0.9000
N3 H3B 0.9000
N4 C4 1.463(6)
N4 H4A 0.9000
N4 H4B 0.9000
N5 N7 1.305(5)
N5 N6 1.333(5)
N6 C5 1.334(6)
N7 N8 1.341(5)
N8 C5 1.332(6)
N9 C9 1.341(7)
N9 C10 1.340(6)
N10 N11 1.311(5)
N10 N13 1.339(4)
N11 N12 1.336(5)
N12 C11 1.331(6)
N13 C11 1.334(5)
N14 C15 1.315(7)
N14 C16 1.330(5)
N15 C17 1.478(6)
N15 H15A 0.9000
N15 H15B 0.9000
N16 C18 1.465(6)
N16 H16A 0.9000
N16 H16B 0.9000
N17 C19 1.485(5)
N17 H17A 0.9000
N17 H17B 0.9000
N18 C20 1.477(6)
N18 H18A 0.9000
N18 H18B 0.9000
N19 N21 1.308(5)
N19 N20 1.341(5)
N20 C21 1.325(5)
N21 N22 1.341(5)
N22 C21 1.341(6)
N23 C26 1.325(6)
N23 C25 1.334(7)
N24 N26 1.318(5)
N24 N25 1.328(4)
N25 C27 1.322(5)
N26 N27 1.342(5)
N27 C27 1.340(5)
N28 C31 1.327(6)
N28 C32 1.335(5)
C1 C2 1.510(6)
C1 H1C 0.9700
C1 H1D 0.9700
C2 H2C 0.9700
C2 H2D 0.9700
C3 C4 1.511(7)
C3 H3C 0.9700
C3 H3D 0.9700
C4 H4C 0.9700
C4 H4D 0.9700
C5 C6 1.467(6)
C6 C7 1.369(6)
C6 C10 1.378(6)
C7 C8 1.388(7)
C7 H7 0.9300
C8 C9 1.361(8)
C8 H8 0.9300
C9 H9 0.9300
C10 H10 0.9300
C11 C12 1.467(6)
C12 C16 1.371(6)
C12 C13 1.375(6)
C13 C14 1.385(7)
C13 H13 0.9300
C14 C15 1.372(8)
C14 H14 0.9300
C15 H15 0.9300
C16 H16 0.9300
C17 C18 1.518(7)
C17 H17C 0.9700
C17 H17D 0.9700
C18 H18C 0.9700
C18 H18D 0.9700
C19 C20 1.507(6)
C19 H19A 0.9700
C19 H19B 0.9700
C20 H20A 0.9700
C20 H20B 0.9700
C21 C22 1.470(6)
C22 C23 1.370(7)
C22 C26 1.386(7)
C23 C24 1.384(7)
C23 H23 0.9300
C24 C25 1.347(8)
C24 H24 0.9300
C25 H25 0.9300
C26 H26 0.9300
C27 C28 1.463(6)
C28 C29 1.369(6)
C28 C32 1.387(6)
C29 C30 1.387(6)
C29 H29 0.9300
C30 C31 1.348(7)
C30 H30 0.9300
C31 H31 0.9300
C32 H32 0.9300
N111 O222 1.220(5)
N111 O011 1.243(5)
N111 O111 1.253(5)
N222 O007 1.226(5)
N222 O666 1.246(5)
N222 O555 1.256(4)
N333 C666 1.104(15)
N333 C444 1.428(16)
N333 C555 1.440(12)
O888 C666 1.171(19)
O777 C333 1.60(4)
N444 C333 0.67(3)
N444 C222 1.35(3)
N444 C111 1.73(4)
C333 C111 1.58(7)
C333 C222 1.99(4)
C666 C444 2.02(3)

loop_
_geom_torsion_atom_site_label_1
_geom_torsion_atom_site_label_2
_geom_torsion_atom_site_label_3
_geom_torsion_atom_site_label_4
_geom_torsion
N5 Co1 N1 C1 -99.4(3)
N10 Co1 N1 C1 168.7(3)
N4 Co1 N1 C1 5(6)
N3 Co1 N1 C1 79.6(3)
N2 Co1 N1 C1 -11.9(3)
N5 Co1 N2 C2 75.8(3)
N10 Co1 N2 C2 -7(2)
N4 Co1 N2 C2 164.6(3)
N1 Co1 N2 C2 -15.9(3)
N3 Co1 N2 C2 -109.9(3)
N5 Co1 N3 C3 5.2(17)
N10 Co1 N3 C3 105.1(3)
N4 Co1 N3 C3 13.9(3)
N1 Co1 N3 C3 -164.6(3)
N2 Co1 N3 C3 -79.2(3)
N5 Co1 N4 C4 -166.3(3)
N10 Co1 N4 C4 -74.4(3)
N1 Co1 N4 C4 90(6)
N3 Co1 N4 C4 14.6(3)
N2 Co1 N4 C4 106.2(3)
N10 Co1 N5 N7 33.1(4)
N4 Co1 N5 N7 124.2(4)
N1 Co1 N5 N7 -57.3(4)
N3 Co1 N5 N7 132.9(15)
N2 Co1 N5 N7 -142.6(4)
N10 Co1 N5 N6 -139.9(3)
N4 Co1 N5 N6 -48.7(3)
N1 Co1 N5 N6 129.8(3)
N3 Co1 N5 N6 -40.1(17)
N2 Co1 N5 N6 44.5(3)
N7 N5 N6 C5 0.6(5)
Co1 N5 N6 C5 174.5(3)
N6 N5 N7 N8 -0.8(6)
Co1 N5 N7 N8 -174.2(3)
N5 N7 N8 C5 0.5(6)
N5 Co1 N10 N11 55.6(5)
N4 Co1 N10 N11 -33.3(5)
N1 Co1 N10 N11 147.2(5)
N3 Co1 N10 N11 -118.7(5)
N2 Co1 N10 N11 138.5(19)
N5 Co1 N10 N13 -125.3(3)
N4 Co1 N10 N13 145.8(3)
N1 Co1 N10 N13 -33.8(3)
N3 Co1 N10 N13 60.4(3)
N2 Co1 N10 N13 -42(2)
N13 N10 N11 N12 0.5(6)
Co1 N10 N11 N12 179.6(4)
N10 N11 N12 C11 -0.6(7)
N11 N10 N13 C11 -0.2(5)
Co1 N10 N13 C11 -179.4(3)
N19 Co2 N15 C17 5(2)
N24 Co2 N15 C17 -107.2(3)
N16 Co2 N15 C17 -15.6(3)
N17 Co2 N15 C17 76.6(3)
N18 Co2 N15 C17 161.7(3)
N19 Co2 N16 C18 168.7(3)
N24 Co2 N16 C18 75.8(3)
N15 Co2 N16 C18 -13.0(3)
N17 Co2 N16 C18 -104.2(3)
N18 Co2 N16 C18 -86(3)
N19 Co2 N17 C19 -73.5(3)
N24 Co2 N17 C19 17(2)
N15 Co2 N17 C19 111.1(3)
N16 Co2 N17 C19 -163.5(3)
N18 Co2 N17 C19 17.4(3)
N19 Co2 N18 C20 97.5(3)
N24 Co2 N18 C20 -169.6(3)
N15 Co2 N18 C20 -80.6(3)
N16 Co2 N18 C20 -8(3)
N17 Co2 N18 C20 10.4(3)
N24 Co2 N19 N21 -37.3(4)
N15 Co2 N19 N21 -149.0(17)
N16 Co2 N19 N21 -128.8(4)
N17 Co2 N19 N21 138.9(4)
N18 Co2 N19 N21 53.9(4)
N24 Co2 N19 N20 141.5(3)
N15 Co2 N19 N20 30(2)
N16 Co2 N19 N20 50.0(3)
N17 Co2 N19 N20 -42.3(3)
N18 Co2 N19 N20 -127.3(3)
N21 N19 N20 C21 1.3(5)
Co2 N19 N20 C21 -177.7(3)
N20 N19 N21 N22 -1.1(5)
Co2 N19 N21 N22 177.8(3)
N19 N21 N22 C21 0.4(6)
N19 Co2 N24 N26 -69.2(4)
N15 Co2 N24 N26 106.3(4)
N16 Co2 N24 N26 20.9(4)
N17 Co2 N24 N26 -160(2)
N18 Co2 N24 N26 -159.9(4)
N19 Co2 N24 N25 116.7(3)
N15 Co2 N24 N25 -67.8(3)
N16 Co2 N24 N25 -153.1(3)
N17 Co2 N24 N25 26(2)
N18 Co2 N24 N25 26.0(3)
N26 N24 N25 C27 0.2(5)
Co2 N24 N25 C27 175.2(3)
N25 N24 N26 N27 -0.3(5)
Co2 N24 N26 N27 -174.8(3)
N24 N26 N27 C27 0.2(6)
Co1 N1 C1 C2 36.1(4)
Co1 N2 C2 C1 40.0(4)
N1 C1 C2 N2 -49.1(5)
Co1 N3 C3 C4 -38.4(5)
Co1 N4 C4 C3 -38.9(4)
N3 C3 C4 N4 50.3(5)
N7 N8 C5 N6 -0.2(6)
N7 N8 C5 C6 177.5(5)
N5 N6 C5 N8 -0.3(6)
N5 N6 C5 C6 -177.9(4)
N8 C5 C6 C7 -6.4(8)
N6 C5 C6 C7 170.9(5)
N8 C5 C6 C10 175.1(5)
N6 C5 C6 C10 -7.6(8)
C10 C6 C7 C8 1.2(9)
C5 C6 C7 C8 -177.3(5)
C6 C7 C8 C9 -0.9(10)
C10 N9 C9 C8 -0.4(9)
C7 C8 C9 N9 0.5(11)
C9 N9 C10 C6 0.8(8)
C7 C6 C10 N9 -1.2(8)
C5 C6 C10 N9 177.3(5)
N11 N12 C11 N13 0.5(7)
N11 N12 C11 C12 -179.6(5)
N10 N13 C11 N12 -0.2(6)
N10 N13 C11 C12 179.9(4)
N12 C11 C12 C16 -170.7(5)
N13 C11 C12 C16 9.1(7)
N12 C11 C12 C13 11.1(8)
N13 C11 C12 C13 -169.1(5)
C16 C12 C13 C14 -0.1(8)
C11 C12 C13 C14 178.1(5)
C12 C13 C14 C15 1.7(9)
C16 N14 C15 C14 0.5(8)
C13 C14 C15 N14 -1.9(9)
C15 N14 C16 C12 1.2(7)
C13 C12 C16 N14 -1.4(7)
C11 C12 C16 N14 -179.7(4)
Co2 N15 C17 C18 39.6(4)
Co2 N16 C18 C17 37.8(5)
N15 C17 C18 N16 -50.0(5)
Co2 N17 C19 C20 -40.8(4)
Co2 N18 C20 C19 -35.3(4)
N17 C19 C20 N18 48.9(5)
N19 N20 C21 N22 -1.1(5)
N19 N20 C21 C22 177.3(4)
N21 N22 C21 N20 0.5(6)
N21 N22 C21 C22 -177.9(4)
N20 C21 C22 C23 -176.8(5)
N22 C21 C22 C23 1.4(8)
N20 C21 C22 C26 2.2(7)
N22 C21 C22 C26 -179.6(5)
C26 C22 C23 C24 -0.9(8)
C21 C22 C23 C24 178.1(5)
C22 C23 C24 C25 1.7(9)
C26 N23 C25 C24 -0.3(8)
C23 C24 C25 N23 -1.1(9)
C25 N23 C26 C22 1.1(8)
C23 C22 C26 N23 -0.5(8)
C21 C22 C26 N23 -179.5(4)
N24 N25 C27 N27 -0.1(5)
N24 N25 C27 C28 -179.0(4)
N26 N27 C27 N25 -0.1(6)
N26 N27 C27 C28 178.8(5)
N25 C27 C28 C29 179.8(5)
N27 C27 C28 C29 1.1(8)
N25 C27 C28 C32 2.4(7)
N27 C27 C28 C32 -176.4(5)
C32 C28 C29 C30 0.2(8)
C27 C28 C29 C30 -177.3(5)
C28 C29 C30 C31 -0.5(10)
C32 N28 C31 C30 0.8(8)
C29 C30 C31 N28 -0.1(10)
C31 N28 C32 C28 -1.1(7)
C29 C28 C32 N28 0.6(8)
C27 C28 C32 N28 178.2(4)
C222 N444 C333 O777 -32(18)
C111 N444 C333 O777 148(9)
C222 N444 C333 C111 -180(100)
C111 N444 C333 C222 180(100)
O777 C333 C111 N444 -162(6)
C222 C333 C111 N444 0(3)
C222 N444 C111 C333 180(6)
C444 N333 C666 O888 -1(5)
C555 N333 C666 O888 -162(3)
C555 N333 C666 C444 -162(3)
C555 N333 C444 C666 170.7(16)
O888 C666 C444 N333 180(2)
C111 N444 C222 C333 -179(100)
O777 C333 C222 N444 157(14)
C111 C333 C222 N444 0(12)
